data_4320926
loop_
_publ_author_name
'Albert Escuer'
'Mohamed A. S. Goher'
'Franz A. Mautner'
'Ramon Vicente'

_publ_section_title
;
 Three New Polynuclear Copper(II) Complexes with the Symmetric
 [Cu(\m1,1-N3)2Cu]2+ Core and Pyridine Derivatives: Syntheses, Structure,
 and Magnetic Behavior
;
_journal_name_full 'Inorganic Chemistry'
_journal_page_first 2107
_journal_page_last 2112
_journal_paper_doi 10.1021/ic991135c
_journal_volume 39
_journal_year 2000
_chemical_formula_sum 'C28 H36 Cu2 N12 O6'
_chemical_formula_weight 763.76
_chemical_name_common '[Cu(4-Ethylpyridine)2(N3)(NO3)]2'
_chemical_name_systematic
;
 Di-mu-(1,1)-Azido-di(O,O'-nitrato)tetrakis(4-Ethylpyridine)dicopper(II)
;
_space_group_IT_number 14
_symmetry_cell_setting monoclinic
_symmetry_space_group_name_Hall '-P 2yn'
_symmetry_space_group_name_H-M 'P 1 21/n 1'
_atom_sites_solution_hydrogens geom
_atom_sites_solution_primary direct
_atom_sites_solution_secondary difmap
_audit_creation_method SHELXL
_cell_angle_alpha 90.00
_cell_angle_beta 117.68(4)
_cell_angle_gamma 90.00
_cell_formula_units_Z 2
_cell_length_a 12.355(9)
_cell_length_b 12.474(4)
_cell_length_c 12.854(6)
_cell_measurement_reflns_used 40
_cell_measurement_temperature 293(2)
_cell_measurement_theta_max 13.0
_cell_measurement_theta_min 6.0
_cell_volume 1754.3(17)
_computing_molecular_graphics 'SHELXTL/PC v.5.03 (Siemens Ind. Autom.)'
_computing_publication_material 'SHELXTL/PC v.5.03 (Siemens Ind. Autom.)'
_computing_structure_refinement 'SHELXL-93 (Sheldrick, 1993)'
_computing_structure_solution 'SHELXS-86 (Sheldrick, 1990)'
_diffrn_ambient_temperature 293(2)
_diffrn_measurement_device 'mod. STOE 4-circle diffractometer'
_diffrn_measurement_method 'Omega-scan; delta Omega: 1.25 deg.'
_diffrn_radiation_monochromator graphite
_diffrn_radiation_source 'fine-focus sealed tube'
_diffrn_radiation_type MoK\a
_diffrn_radiation_wavelength 0.71069
_diffrn_reflns_av_R_equivalents 0.0336
_diffrn_reflns_av_sigmaI/netI 0.0703
_diffrn_reflns_limit_h_max 6
_diffrn_reflns_limit_h_min -16
_diffrn_reflns_limit_k_max 15
_diffrn_reflns_limit_k_min -14
_diffrn_reflns_limit_l_max 16
_diffrn_reflns_limit_l_min -12
_diffrn_reflns_number 4116
_diffrn_reflns_theta_max 27.99
_diffrn_reflns_theta_min 3.12
_diffrn_standards_decay_% 6
_diffrn_standards_interval_count 100
_diffrn_standards_interval_time '1 h'
_diffrn_standards_number '3 (-1 4 -1, -1 2 1, 0 4 2)'
_exptl_absorpt_coefficient_mu 1.269
_exptl_absorpt_correction_T_max 1.000
_exptl_absorpt_correction_T_min 0.430
_exptl_absorpt_correction_type DIFABS
_exptl_crystal_colour 'dark blue'
_exptl_crystal_density_diffrn 1.446
_exptl_crystal_density_meas 1.45(2)
_exptl_crystal_density_method 'suspension method'
_exptl_crystal_description prism
_exptl_crystal_F_000 788
_exptl_crystal_size_max 0.75
_exptl_crystal_size_mid 0.30
_exptl_crystal_size_min 0.20
_refine_diff_density_max 0.526
_refine_diff_density_min -0.428
_refine_diff_density_rms 0.065
_refine_ls_extinction_method none
_refine_ls_goodness_of_fit_all 1.051
_refine_ls_goodness_of_fit_obs 1.161
_refine_ls_hydrogen_treatment noref
_refine_ls_matrix_type full
_refine_ls_number_parameters 224
_refine_ls_number_reflns 3371
_refine_ls_number_restraints 0
_refine_ls_restrained_S_all 1.051
_refine_ls_restrained_S_obs 1.161
_refine_ls_R_factor_all 0.1006
_refine_ls_R_factor_obs 0.0561
_refine_ls_shift/esd_max -0.565
_refine_ls_shift/esd_mean 0.009
_refine_ls_structure_factor_coef Fsqd
_refine_ls_weighting_details 'w=1/[\s^2^(Fo^2^)+(0.0713P)^2^+0.0000P] where P=(Fo^2^+2Fc^2^)/3'
_refine_ls_weighting_scheme calc
_refine_ls_wR_factor_all 0.1412
_refine_ls_wR_factor_obs 0.1235
_reflns_number_observed 2177
_reflns_number_total 3371
_reflns_observed_criterion >2sigma(I)
_cod_data_source_file ic991135c_1.cif
_cod_data_source_block gh19
_cod_depositor_comments
;
The following automatic conversions were performed:

'_symmetry_cell_setting' value 'Monoclinic' changed to 'monoclinic'
according to the built-in table from CIF Core dictionary named
'cif_core.dic' version 2.4.1 from 2010-06-29.

Automatic conversion script
Id: cif_fix_values 1646 2011-03-28 12:23:43Z adriana 

The following automatic conversions were performed:

'_refine_ls_weighting_scheme' value 'calc
w=1/[\s^2^(Fo^2^)+(0.0713P)^2^+0.0000P] where P=(Fo^2^+2Fc^2^)/3' was
changed to 'calc'. New tag '_refine_ls_weighting_details' was
created. The value of the new tag was set to
'w=1/[\s^2^(Fo^2^)+(0.0713P)^2^+0.0000P] where P=(Fo^2^+2Fc^2^)/3'.

Automatic conversion script
Id: cif_fix_values 3143 2015-03-26 13:38:13Z robertas 
;
_cod_original_cell_volume 1754.3(16)
_cod_database_code 4320926

loop_
_symmetry_equiv_pos_as_xyz
'x, y, z'
'-x+1/2, y+1/2, -z+1/2'
'-x, -y, -z'
'x-1/2, -y-1/2, z-1/2'

loop_
_atom_site_aniso_label
_atom_site_aniso_U_11
_atom_site_aniso_U_22
_atom_site_aniso_U_33
_atom_site_aniso_U_23
_atom_site_aniso_U_13
_atom_site_aniso_U_12
Cu1 0.0511(3) 0.0451(3) 0.0535(3) -0.0063(3) 0.0264(3) -0.0050(3)
N11 0.045(2) 0.051(2) 0.050(2) 0.000(2) 0.020(2) 0.000(2)
N12 0.050(2) 0.059(2) 0.048(2) 0.001(2) 0.019(2) 0.001(2)
N13 0.065(3) 0.102(4) 0.105(4) 0.008(3) 0.050(3) 0.019(3)
O1 0.063(2) 0.046(2) 0.055(2) -0.0047(14) 0.007(2) 0.0012(14)
O2 0.054(2) 0.059(2) 0.082(2) -0.001(2) 0.016(2) -0.004(2)
N3 0.050(2) 0.064(3) 0.046(2) 0.002(2) 0.005(2) 0.012(2)
O3 0.137(4) 0.107(3) 0.063(2) -0.015(2) 0.045(3) -0.011(3)
N1 0.057(2) 0.049(2) 0.053(2) -0.005(2) 0.029(2) -0.004(2)
C1 0.057(3) 0.082(3) 0.055(3) -0.016(3) 0.029(2) -0.011(3)
C2 0.061(3) 0.100(4) 0.072(3) -0.014(3) 0.037(3) -0.019(3)
C3 0.065(3) 0.075(3) 0.080(4) 0.000(3) 0.046(3) 0.001(3)
C4 0.079(3) 0.081(3) 0.050(3) 0.001(3) 0.039(3) 0.004(3)
C5 0.066(3) 0.059(3) 0.052(3) -0.004(2) 0.028(2) -0.001(2)
C6 0.072(4) 0.189(8) 0.097(5) 0.008(5) 0.056(4) -0.017(5)
C7 0.162(9) 0.236(12) 0.176(9) 0.040(9) 0.111(8) -0.037(8)
N2 0.046(2) 0.045(2) 0.053(2) -0.003(2) 0.022(2) -0.003(2)
C8 0.058(3) 0.056(3) 0.061(3) -0.002(2) 0.019(3) 0.000(2)
C9 0.065(3) 0.059(3) 0.074(4) 0.011(3) 0.027(3) 0.018(2)
C10 0.062(3) 0.046(2) 0.073(3) 0.001(2) 0.036(3) 0.006(2)
C11 0.062(3) 0.056(3) 0.057(3) -0.009(2) 0.028(2) -0.001(2)
C12 0.048(2) 0.057(3) 0.054(3) 0.000(2) 0.022(2) 0.006(2)
C13 0.127(5) 0.061(3) 0.113(5) -0.007(3) 0.073(5) 0.021(3)
C14 0.206(9) 0.100(5) 0.148(7) -0.009(5) 0.123(7) 0.049(5)

loop_
_atom_site_label
_atom_site_type_symbol
_atom_site_fract_x
_atom_site_fract_y
_atom_site_fract_z
_atom_site_U_iso_or_equiv
_atom_site_thermal_displace_type
_atom_site_occupancy
_atom_site_calc_flag
_atom_site_refinement_flags
_atom_site_disorder_group
Cu1 Cu 0.04129(5) 0.11414(4) 0.50011(4) 0.0491(2) Uani 1 d . .
N11 N -0.0608(3) 0.0314(3) 0.5551(3) 0.0493(8) Uani 1 d . .
N12 N -0.1551(3) 0.0664(3) 0.5488(3) 0.0534(9) Uani 1 d . .
N13 N -0.2411(4) 0.0996(4) 0.5455(5) 0.0862(14) Uani 1 d . .
O1 O -0.1375(3) 0.1279(2) 0.3094(3) 0.0625(8) Uani 1 d . .
O2 O -0.2150(3) -0.0322(3) 0.2951(3) 0.0714(9) Uani 1 d . .
N3 N -0.1696(3) 0.0387(3) 0.2586(3) 0.0604(10) Uani 1 d . .
O3 O -0.1532(4) 0.0204(3) 0.1726(3) 0.1029(13) Uani 1 d . .
N1 N 0.1622(3) 0.1825(3) 0.4574(3) 0.0517(9) Uani 1 d . .
C1 C 0.2575(4) 0.2396(4) 0.5351(4) 0.0632(12) Uani 1 d . .
H1 H 0.2661(4) 0.2490(4) 0.6103(4) 0.088(9) Uiso 1 calc R .
C2 C 0.3421(5) 0.2844(4) 0.5085(5) 0.0751(14) Uani 1 d . .
H2 H 0.4065(5) 0.3234(4) 0.5655(5) 0.088(9) Uiso 1 calc R .
C3 C 0.3338(5) 0.2727(4) 0.3988(5) 0.0682(13) Uani 1 d . .
C4 C 0.2351(5) 0.2142(4) 0.3185(4) 0.0663(13) Uani 1 d . .
H4 H 0.2251(5) 0.2040(4) 0.2429(4) 0.088(9) Uiso 1 calc R .
C5 C 0.1522(4) 0.1712(4) 0.3492(4) 0.0584(11) Uani 1 d . .
H5 H 0.0864(4) 0.1328(4) 0.2932(4) 0.088(9) Uiso 1 calc R .
C6 C 0.4200(6) 0.3259(8) 0.3616(6) 0.113(3) Uani 1 d . .
H6A H 0.4179(6) 0.2866(8) 0.2956(6) 0.115(17) Uiso 1 calc R .
H6B H 0.3907(6) 0.3979(8) 0.3348(6) 0.115(17) Uiso 1 calc R .
C7 C 0.5413(8) 0.3321(10) 0.4498(8) 0.178(4) Uani 1 d . .
H7A H 0.5588(212) 0.2724(343) 0.5023(395) 0.214 Uiso 0.50 calc PR .
H7B H 0.5533(184) 0.3978(294) 0.4927(445) 0.214 Uiso 0.50 calc PR .
H7C H 0.5951(29) 0.3303(636) 0.4148(50) 0.214 Uiso 0.50 calc PR .
H7D H 0.5793(212) 0.3946(343) 0.4375(396) 0.214 Uiso 0.50 calc PR .
H7E H 0.5848(184) 0.2692(294) 0.4472(444) 0.214 Uiso 0.50 calc PR .
H7F H 0.5431(29) 0.3367(636) 0.5251(50) 0.214 Uiso 0.50 calc PR .
N2 N 0.0122(3) 0.2502(3) 0.5645(3) 0.0484(8) Uani 1 d . .
C8 C -0.0716(4) 0.3225(4) 0.4980(4) 0.0613(12) Uani 1 d . .
H8 H -0.1187(4) 0.3094(4) 0.4181(4) 0.089(9) Uiso 1 calc R .
C9 C -0.0896(5) 0.4150(4) 0.5447(5) 0.0683(14) Uani 1 d . .
H9 H -0.1492(5) 0.4630(4) 0.4959(5) 0.089(9) Uiso 1 calc R .
C10 C -0.0218(4) 0.4391(3) 0.6622(5) 0.0588(11) Uani 1 d . .
C11 C 0.0630(4) 0.3638(3) 0.7294(4) 0.0585(11) Uani 1 d . .
H11 H 0.1111(4) 0.3754(3) 0.8094(4) 0.089(9) Uiso 1 calc R .
C12 C 0.0770(4) 0.2710(4) 0.6788(4) 0.0534(10) Uani 1 d . .
H12 H 0.1342(4) 0.2208(4) 0.7265(4) 0.089(9) Uiso 1 calc R .
C13 C -0.0360(6) 0.5428(5) 0.7151(6) 0.093(2) Uani 1 d . .
H13A H 0.0366(6) 0.5859(5) 0.7367(6) 0.181(26) Uiso 1 calc R .
H13B H -0.1048(6) 0.5819(5) 0.6556(6) 0.181(26) Uiso 1 calc R .
C14 C -0.0551(8) 0.5301(6) 0.8186(7) 0.136(3) Uani 1 d . .
H14A H -0.0582(48) 0.5994(6) 0.8496(28) 0.170(19) Uiso 1 calc R .
H14B H 0.0111(25) 0.4895(37) 0.8773(19) 0.170(19) Uiso 1 calc R .
H14C H -0.1307(24) 0.4931(37) 0.7969(11) 0.170(19) Uiso 1 calc R .

loop_
_atom_type_symbol
_atom_type_description
_atom_type_scat_dispersion_real
_atom_type_scat_dispersion_imag
_atom_type_scat_source
C C 0.0033 0.0016 'International Tables Vol C Tables 4.2.6.8 and 6.1.1.4'
H H 0.0000 0.0000 'International Tables Vol C Tables 4.2.6.8 and 6.1.1.4'
N N 0.0061 0.0033 'International Tables Vol C Tables 4.2.6.8 and 6.1.1.4'
Cu Cu 0.3201 1.2651 'International Tables Vol C Tables 4.2.6.8 and 6.1.1.4'
O O 0.0106 0.0060 'International Tables Vol C Tables 4.2.6.8 and 6.1.1.4'

loop_
_geom_angle_atom_site_label_1
_geom_angle_atom_site_label_2
_geom_angle_atom_site_label_3
_geom_angle
_geom_angle_site_symmetry_1
_geom_angle_site_symmetry_3
_geom_angle_publ_flag
N2 Cu1 N11 91.61(14) . . yes
N2 Cu1 N1 93.02(13) . . yes
N11 Cu1 N1 172.04(14) . . yes
N2 Cu1 N11 173.29(13) . 3_556 yes
N11 Cu1 N11 81.75(15) . 3_556 yes
N1 Cu1 N11 93.48(13) . 3_556 yes
N2 Cu1 O1 95.99(13) . . yes
N11 Cu1 O1 88.02(14) . . yes
N1 Cu1 O1 97.92(14) . . yes
N11 Cu1 O1 84.79(12) 3_556 . yes
N2 Cu1 O2 97.59(14) . 3_556 yes
N11 Cu1 O2 78.84(14) . 3_556 yes
N11 Cu1 O2 80.26(13) 3_556 3_556 yes
N1 Cu1 O2 94.12(14) . 3_556 yes
O1 Cu1 O2 161.33(11) . 3_556 yes
N2 Cu1 Cu1 132.57(10) . 3_556 ?
N11 Cu1 Cu1 40.97(10) . 3_556 ?
N1 Cu1 Cu1 133.93(10) . 3_556 ?
N11 Cu1 Cu1 40.78(10) 3_556 3_556 ?
O1 Cu1 Cu1 85.24(8) . 3_556 ?
N12 N11 Cu1 122.4(3) . . yes
N12 N11 Cu1 125.0(3) . 3_556 yes
Cu1 N11 Cu1 98.25(15) . 3_556 yes
N13 N12 N11 178.4(5) . . yes
N3 O1 Cu1 112.5(2) . . ?
O3 N3 O2 119.7(4) . . yes
O3 N3 O1 119.1(5) . . yes
O2 N3 O1 121.2(4) . . yes
C1 N1 C5 116.9(4) . . ?
C1 N1 Cu1 122.0(3) . . ?
C5 N1 Cu1 121.1(3) . . ?
N1 C1 C2 122.9(4) . . ?
C1 C2 C3 120.9(5) . . ?
C2 C3 C4 116.2(4) . . ?
C2 C3 C6 123.4(5) . . ?
C4 C3 C6 120.2(5) . . ?
C5 C4 C3 120.6(4) . . ?
N1 C5 C4 122.5(4) . . ?
C7 C6 C3 114.6(6) . . ?
C12 N2 C8 117.5(4) . . ?
C12 N2 Cu1 119.5(3) . . ?
C8 N2 Cu1 123.0(3) . . ?
N2 C8 C9 121.7(4) . . ?
C8 C9 C10 121.7(4) . . ?
C9 C10 C11 116.0(4) . . ?
C9 C10 C13 122.8(5) . . ?
C11 C10 C13 121.2(5) . . ?
C12 C11 C10 120.3(4) . . ?
N2 C12 C11 122.8(4) . . ?
C14 C13 C10 114.7(5) . . ?

loop_
_geom_bond_atom_site_label_1
_geom_bond_atom_site_label_2
_geom_bond_distance
_geom_bond_site_symmetry_2
_geom_bond_publ_flag
Cu1 Cu1 3.0245(13) 3_556 yes
Cu1 N2 1.992(3) . yes
Cu1 N11 1.996(3) . yes
Cu1 N1 2.005(4) . yes
Cu1 N11 2.004(3) 3_556 yes
Cu1 O1 2.426(3) . yes
Cu1 O2 2.708(4) 3_556 yes
N11 N12 1.212(5) . yes
N11 Cu1 2.004(3) 3_556 yes
N12 N13 1.123(5) . yes
O1 N3 1.258(5) . yes
O2 N3 1.250(5) . yes
N3 O3 1.234(5) . yes
N1 C1 1.341(5) . ?
N1 C5 1.345(5) . ?
C1 C2 1.361(6) . ?
C2 C3 1.373(6) . ?
C3 C4 1.384(7) . ?
C3 C6 1.509(7) . ?
C4 C5 1.367(6) . ?
C6 C7 1.400(10) . ?
N2 C12 1.332(5) . ?
N2 C8 1.340(5) . ?
C8 C9 1.366(6) . ?
C9 C10 1.378(7) . ?
C10 C11 1.373(6) . ?
C10 C13 1.509(7) . ?
C11 C12 1.377(6) . ?
C13 C14 1.464(8) . ?

loop_
_geom_torsion_atom_site_label_1
_geom_torsion_atom_site_label_2
_geom_torsion_atom_site_label_3
_geom_torsion_atom_site_label_4
_geom_torsion
_geom_torsion_site_symmetry_1
_geom_torsion_site_symmetry_2
_geom_torsion_site_symmetry_3
_geom_torsion_site_symmetry_4
_geom_torsion_publ_flag
N2 Cu1 N11 N12 39.8(3) . . . . ?
N1 Cu1 N11 N12 165.4(9) . . . . ?
N11 Cu1 N11 N12 -141.1(4) 3_556 . . . ?
O1 Cu1 N11 N12 -56.1(3) . . . . ?
Cu1 Cu1 N11 N12 -141.1(4) 3_556 . . . ?
N2 Cu1 N11 Cu1 -179.04(15) . . . 3_556 ?
N1 Cu1 N11 Cu1 -53.5(10) . . . 3_556 ?
N11 Cu1 N11 Cu1 0.0 3_556 . . 3_556 ?
O1 Cu1 N11 Cu1 85.02(13) . . . 3_556 ?
Cu1 Cu1 N11 Cu1 0.0 3_556 . . 3_556 ?
Cu1 N11 N12 N13 -99.1(178) . . . . ?
Cu1 N11 N12 N13 130.2(177) 3_556 . . . ?
N2 Cu1 O1 N3 -158.6(3) . . . . ?
N11 Cu1 O1 N3 -67.2(3) . . . . ?
N1 Cu1 O1 N3 107.5(3) . . . . ?
N11 Cu1 O1 N3 14.7(3) 3_556 . . . ?
Cu1 Cu1 O1 N3 -26.2(3) 3_556 . . . ?
Cu1 O1 N3 O3 -108.4(4) . . . . ?
Cu1 O1 N3 O2 70.0(4) . . . . ?
N2 Cu1 N1 C1 51.8(4) . . . . ?
N11 Cu1 N1 C1 -73.7(11) . . . . ?
N11 Cu1 N1 C1 -126.5(4) 3_556 . . . ?
O1 Cu1 N1 C1 148.2(4) . . . . ?
Cu1 Cu1 N1 C1 -120.7(3) 3_556 . . . ?
N2 Cu1 N1 C5 -129.4(3) . . . . ?
N11 Cu1 N1 C5 105.1(10) . . . . ?
N11 Cu1 N1 C5 52.2(3) 3_556 . . . ?
O1 Cu1 N1 C5 -33.0(3) . . . . ?
Cu1 Cu1 N1 C5 58.0(4) 3_556 . . . ?
C5 N1 C1 C2 -0.5(7) . . . . ?
Cu1 N1 C1 C2 178.4(4) . . . . ?
N1 C1 C2 C3 -0.2(8) . . . . ?
C1 C2 C3 C4 0.4(8) . . . . ?
C1 C2 C3 C6 176.1(6) . . . . ?
C2 C3 C4 C5 -0.1(8) . . . . ?
C6 C3 C4 C5 -175.9(5) . . . . ?
C1 N1 C5 C4 0.8(7) . . . . ?
Cu1 N1 C5 C4 -178.0(4) . . . . ?
C3 C4 C5 N1 -0.5(8) . . . . ?
C2 C3 C6 C7 36.8(11) . . . . ?
C4 C3 C6 C7 -147.8(8) . . . . ?
N11 Cu1 N2 C12 80.2(3) . . . . ?
N1 Cu1 N2 C12 -93.3(3) . . . . ?
N11 Cu1 N2 C12 72.0(13) 3_556 . . . ?
O1 Cu1 N2 C12 168.4(3) . . . . ?
Cu1 Cu1 N2 C12 79.3(3) 3_556 . . . ?
N11 Cu1 N2 C8 -98.9(4) . . . . ?
N1 Cu1 N2 C8 87.5(4) . . . . ?
N11 Cu1 N2 C8 -107.1(12) 3_556 . . . ?
O1 Cu1 N2 C8 -10.8(4) . . . . ?
Cu1 Cu1 N2 C8 -99.8(4) 3_556 . . . ?
C12 N2 C8 C9 0.7(7) . . . . ?
Cu1 N2 C8 C9 179.9(4) . . . . ?
N2 C8 C9 C10 0.6(8) . . . . ?
C8 C9 C10 C11 -1.1(7) . . . . ?
C8 C9 C10 C13 177.3(5) . . . . ?
C9 C10 C11 C12 0.4(7) . . . . ?
C13 C10 C11 C12 -178.0(5) . . . . ?
C8 N2 C12 C11 -1.5(6) . . . . ?
Cu1 N2 C12 C11 179.3(3) . . . . ?
C10 C11 C12 N2 1.0(7) . . . . ?
C9 C10 C13 C14 128.4(7) . . . . ?
C11 C10 C13 C14 -53.3(8) . . . . ?
